data_7206018
loop_
_publ_author_name
'Chen, Da'
'Liu, Yi-Jiang'
'Lin, Yan-Yong'
'Zhang, Jie-Peng'
'Chen, Xiao-Ming'

_publ_section_title
;
 Packing polymorphism of a two-dimensional copper(i)
 3-amino-1,2,4-triazolate coordination polymer
;
_journal_issue 11
_journal_name_full CrystEngComm
_journal_page_first 3827
_journal_paper_doi 10.1039/c1ce05230f
_journal_volume 13
_journal_year 2011
_chemical_formula_sum 'C2 H3 Cu N4'
_chemical_formula_weight 146.62
_chemical_name_systematic
;
?
;
_space_group_IT_number 14
_symmetry_cell_setting monoclinic
_symmetry_space_group_name_Hall '-P 2ybc'
_symmetry_space_group_name_H-M 'P 1 21/c 1'
_atom_sites_solution_hydrogens geom
_atom_sites_solution_primary direct
_atom_sites_solution_secondary difmap
_audit_creation_method SHELXL-97
_cell_angle_alpha 90.00
_cell_angle_beta 97.379(3)
_cell_angle_gamma 90.00
_cell_formula_units_Z 4
_cell_length_a 3.6325(6)
_cell_length_b 10.2841(17)
_cell_length_c 10.4812(17)
_cell_measurement_temperature 293(2)
_cell_volume 388.30(11)
_computing_structure_refinement 'SHELXL-97 (Sheldrick, 1997)'
_computing_structure_solution 'SHELXS-97 (Sheldrick, 1990)'
_diffrn_ambient_temperature 293(2)
_diffrn_measured_fraction_theta_full 0.954
_diffrn_measured_fraction_theta_max 0.954
_diffrn_measurement_device_type CCD
_diffrn_measurement_method '/w scan'
_diffrn_radiation_monochromator graphite
_diffrn_radiation_source 'fine-focus sealed tube'
_diffrn_radiation_type MoK\a
_diffrn_radiation_wavelength 0.71073
_diffrn_reflns_av_R_equivalents 0.0347
_diffrn_reflns_av_sigmaI/netI 0.0607
_diffrn_reflns_limit_h_max 4
_diffrn_reflns_limit_h_min -2
_diffrn_reflns_limit_k_max 9
_diffrn_reflns_limit_k_min -12
_diffrn_reflns_limit_l_max 12
_diffrn_reflns_limit_l_min -12
_diffrn_reflns_number 1419
_diffrn_reflns_theta_full 25.93
_diffrn_reflns_theta_max 25.93
_diffrn_reflns_theta_min 2.79
_exptl_absorpt_coefficient_mu 5.442
_exptl_absorpt_correction_T_max 0.8989
_exptl_absorpt_correction_T_min 0.7725
_exptl_absorpt_correction_type multi-scan
_exptl_absorpt_process_details SADABS
_exptl_crystal_colour colorless
_exptl_crystal_density_diffrn 2.508
_exptl_crystal_density_method 'not measured'
_exptl_crystal_description block
_exptl_crystal_F_000 288
_exptl_crystal_size_max 0.05
_exptl_crystal_size_mid 0.02
_exptl_crystal_size_min 0.02
_refine_diff_density_max 0.891
_refine_diff_density_min -0.928
_refine_diff_density_rms 0.215
_refine_ls_extinction_method none
_refine_ls_goodness_of_fit_ref 1.004
_refine_ls_hydrogen_treatment refall
_refine_ls_matrix_type full
_refine_ls_number_parameters 76
_refine_ls_number_reflns 733
_refine_ls_number_restraints 0
_refine_ls_restrained_S_all 1.004
_refine_ls_R_factor_all 0.0798
_refine_ls_R_factor_gt 0.0628
_refine_ls_shift/su_max 0.000
_refine_ls_shift/su_mean 0.000
_refine_ls_structure_factor_coef Fsqd
_refine_ls_weighting_details 'calc w=1/[\s^2^(Fo^2^)+(0.0372P)^2^+8.0442P] where P=(Fo^2^+2Fc^2^)/3'
_refine_ls_weighting_scheme calc
_refine_ls_wR_factor_gt 0.1324
_refine_ls_wR_factor_ref 0.1412
_reflns_number_gt 567
_reflns_number_total 733
_reflns_threshold_expression >2sigma(I)
_cod_data_source_file c1ce05230f.txt
_cod_data_source_block 1a
_cod_original_sg_symbol_H-M P2(1)/c
_cod_database_code 7206018

loop_
_symmetry_equiv_pos_as_xyz
'x, y, z'
'-x, y+1/2, -z+1/2'
'-x, -y, -z'
'x, -y-1/2, z-1/2'

loop_
_atom_site_label
_atom_site_type_symbol
_atom_site_fract_x
_atom_site_fract_y
_atom_site_fract_z
_atom_site_U_iso_or_equiv
_atom_site_adp_type
_atom_site_occupancy
_atom_site_symmetry_multiplicity
_atom_site_calc_flag
_atom_site_refinement_flags
_atom_site_disorder_assembly
_atom_site_disorder_group
Cu1 Cu 0.1399(4) 0.38592(10) 0.39304(10) 0.0273(4) Uani 1 1 d . . .
N1 N 0.164(2) 0.3525(7) 0.5781(7) 0.0261(19) Uani 1 1 d . . .
N2 N 0.028(2) 0.4387(7) 0.6632(6) 0.0237(18) Uani 1 1 d . . .
N3 N 0.181(2) 0.2544(7) 0.7694(6) 0.0220(17) Uani 1 1 d . . .
N4 N 0.392(3) 0.1343(8) 0.5949(8) 0.033(2) Uani 1 1 d . . .
H4A H 0.55(3) 0.152(10) 0.540(10) 0.04(3) Uiso 1 1 d . . .
H4B H 0.54(3) 0.099(11) 0.660(11) 0.04(3) Uiso 1 1 d . . .
C1 C 0.257(3) 0.2467(8) 0.6456(7) 0.0209(19) Uani 1 1 d . . .
C2 C 0.048(3) 0.3756(9) 0.7738(8) 0.025(2) Uani 1 1 d . . .
H2 H -0.09(2) 0.411(7) 0.840(7) 0.01(2) Uiso 1 1 d . . .

loop_
_atom_site_aniso_label
_atom_site_aniso_U_11
_atom_site_aniso_U_22
_atom_site_aniso_U_33
_atom_site_aniso_U_23
_atom_site_aniso_U_13
_atom_site_aniso_U_12
Cu1 0.0517(8) 0.0162(6) 0.0153(6) -0.0014(5) 0.0099(5) 0.0014(6)
N1 0.049(5) 0.016(4) 0.014(3) 0.000(3) 0.007(3) 0.011(4)
N2 0.047(5) 0.013(4) 0.012(3) -0.003(3) 0.007(3) 0.003(4)
N3 0.036(5) 0.016(4) 0.013(3) 0.001(3) 0.001(3) -0.002(3)
N4 0.059(6) 0.021(4) 0.022(4) 0.000(4) 0.018(4) 0.007(5)
C1 0.036(5) 0.019(4) 0.008(4) 0.000(3) 0.002(3) 0.001(4)
C2 0.040(6) 0.018(4) 0.020(4) -0.002(4) 0.012(4) 0.003(5)

loop_
_atom_type_symbol
_atom_type_description
_atom_type_scat_dispersion_real
_atom_type_scat_dispersion_imag
_atom_type_scat_source
C C 0.0033 0.0016 'International Tables Vol C Tables 4.2.6.8 and 6.1.1.4'
H H 0.0000 0.0000 'International Tables Vol C Tables 4.2.6.8 and 6.1.1.4'
N N 0.0061 0.0033 'International Tables Vol C Tables 4.2.6.8 and 6.1.1.4'
Cu Cu 0.3201 1.2651 'International Tables Vol C Tables 4.2.6.8 and 6.1.1.4'

loop_
_geom_angle_atom_site_label_1
_geom_angle_atom_site_label_2
_geom_angle_atom_site_label_3
_geom_angle
_geom_angle_site_symmetry_1
_geom_angle_site_symmetry_3
_geom_angle_publ_flag
N3 Cu1 N1 121.9(3) 4_565 . ?
N3 Cu1 N2 121.6(3) 4_565 3_566 ?
N1 Cu1 N2 115.4(3) . 3_566 ?
C1 N1 N2 105.7(6) . . ?
C1 N1 Cu1 130.6(6) . . ?
N2 N1 Cu1 123.2(5) . . ?
C2 N2 N1 105.3(7) . . ?
C2 N2 Cu1 133.9(6) . 3_566 ?
N1 N2 Cu1 120.8(5) . 3_566 ?
C2 N3 C1 101.9(7) . . ?
C2 N3 Cu1 127.2(6) . 4_566 ?
C1 N3 Cu1 129.0(6) . 4_566 ?
C1 N4 H4A 112(7) . . ?
C1 N4 H4B 105(7) . . ?
H4A N4 H4B 102(10) . . ?
N1 C1 N3 113.1(7) . . ?
N1 C1 N4 124.1(7) . . ?
N3 C1 N4 122.6(8) . . ?
N2 C2 N3 114.0(8) . . ?
N2 C2 H2 117(5) . . ?
N3 C2 H2 126(5) . . ?

loop_
_geom_bond_atom_site_label_1
_geom_bond_atom_site_label_2
_geom_bond_distance
_geom_bond_site_symmetry_2
_geom_bond_publ_flag
Cu1 N3 1.958(7) 4_565 ?
Cu1 N1 1.961(7) . ?
Cu1 N2 1.969(7) 3_566 ?
N1 C1 1.319(11) . ?
N1 N2 1.392(10) . ?
N2 C2 1.322(11) . ?
N2 Cu1 1.969(7) 3_566 ?
N3 C2 1.339(11) . ?
N3 C1 1.363(10) . ?
N3 Cu1 1.958(7) 4_566 ?
N4 C1 1.388(11) . ?
N4 H4A 0.88(11) . ?
N4 H4B 0.89(11) . ?
C2 H2 0.99(8) . ?
